data_1571334
loop_
_publ_author_name
'Wang, Linan'
'Chu, Dongdong'
'Yang, Zhihua'
'Li, Junjie'
'Pan, Shilie'

_publ_section_title
;
 Wide band gap selenide infrared nonlinear optical materials
 A<sup>II</sup>Mg<sub>6</sub>Ga<sub>6</sub>Se<sub>16</sub> with strong SHG
 responses and high laser-induced damage thresholds.
;
_journal_issue 17
_journal_name_full 'Chemical science'
_journal_page_first 6577
_journal_page_last 6582
_journal_paper_doi 10.1039/d4sc00334a
_journal_volume 15
_journal_year 2024
_chemical_formula_moiety 'Ga6 Mg6 Se16 Sr1'
_chemical_formula_sum 'Ga6 Mg6 Se16 Sr'
_chemical_formula_weight 1915.16
_space_group_crystal_system hexagonal
_space_group_IT_number 174
_space_group_name_Hall 'P -6'
_space_group_name_H-M_alt 'P -6'
_atom_sites_solution_primary dual
_audit_creation_date 2024-02-20
_audit_creation_method
;
Olex2 1.3
(compiled 2020.11.12 svn.r5f609507 for OlexSys, GUI svn.r6408)
;
_audit_update_record
;
2024-04-01 deposited with the CCDC.	2024-04-02 downloaded from the CCDC.
;
_cell_angle_alpha 90
_cell_angle_beta 90
_cell_angle_gamma 120
_cell_formula_units_Z 3
_cell_length_a 17.6115(9)
_cell_length_b 17.6115(9)
_cell_length_c 7.7684(3)
_cell_measurement_reflns_used 5617
_cell_measurement_temperature 300.0
_cell_measurement_theta_max 27.425
_cell_measurement_theta_min 2.313
_cell_volume 2086.68(17)
_computing_cell_refinement 'SAINT V8.38A (Bruker, 2018)'
_computing_data_reduction 'SAINT V8.38A (Bruker, 2018)'
_computing_molecular_graphics 'Olex2 1.3 (Dolomanov et al., 2009)'
_computing_publication_material 'Olex2 1.3 (Dolomanov et al., 2009)'
_computing_structure_refinement 'SHELXL 2018/3 (Sheldrick, 2015)'
_computing_structure_solution 'SHELXT 2018/2 (Sheldrick, 2018)'
_diffrn_ambient_temperature 300.0
_diffrn_measured_fraction_theta_full 0.993
_diffrn_measured_fraction_theta_max 0.995
_diffrn_measurement_device_type 'Bruker APEX-II CCD'
_diffrn_measurement_method '\f and \w scans'
_diffrn_radiation_type MoK\a
_diffrn_radiation_wavelength 0.71073
_diffrn_reflns_av_R_equivalents 0.0605
_diffrn_reflns_av_unetI/netI 0.0399
_diffrn_reflns_Laue_measured_fraction_full 0.993
_diffrn_reflns_Laue_measured_fraction_max 0.995
_diffrn_reflns_limit_h_max 22
_diffrn_reflns_limit_h_min -22
_diffrn_reflns_limit_k_max 22
_diffrn_reflns_limit_k_min -22
_diffrn_reflns_limit_l_max 10
_diffrn_reflns_limit_l_min -10
_diffrn_reflns_number 25410
_diffrn_reflns_point_group_measured_fraction_full 0.994
_diffrn_reflns_point_group_measured_fraction_max 0.995
_diffrn_reflns_theta_full 25.242
_diffrn_reflns_theta_max 27.466
_diffrn_reflns_theta_min 2.313
_diffrn_source_current 1.4
_diffrn_source_power 0.07
_diffrn_source_voltage 50.0
_diffrn_standards_number 0
_exptl_absorpt_coefficient_mu 28.689
_exptl_absorpt_correction_T_max 0.0378
_exptl_absorpt_correction_T_min 0.0127
_exptl_absorpt_correction_type numerical
_exptl_absorpt_process_details
;
SADABS-2016/2 (Bruker,2016/2) was used for absorption correction.
wR2(int) was 0.1218 before and 0.0786 after correction.
The Ratio of minimum to maximum transmission is 0.3360.
The \l/2 correction factor is Not present.
;
_exptl_crystal_colour 'clear light yellow'
_exptl_crystal_colour_lustre clear
_exptl_crystal_colour_modifier light
_exptl_crystal_colour_primary yellow
_exptl_crystal_density_diffrn 4.572
_exptl_crystal_description block
_exptl_crystal_F_000 2520
_exptl_crystal_size_max 0.207
_exptl_crystal_size_mid 0.09
_exptl_crystal_size_min 0.034
_refine_diff_density_max 1.513
_refine_diff_density_min -0.878
_refine_diff_density_rms 0.177
_refine_ls_abs_structure_details
;
 Flack x determined using 1062 quotients [(I+)-(I-)]/[(I+)+(I-)]
 (Parsons, Flack and Wagner, Acta Cryst. B69 (2013) 249-259).
;
_refine_ls_abs_structure_Flack -0.013(14)
_refine_ls_extinction_method none
_refine_ls_goodness_of_fit_ref 1.023
_refine_ls_hydrogen_treatment undef
_refine_ls_matrix_type full
_refine_ls_number_parameters 152
_refine_ls_number_reflns 3406
_refine_ls_number_restraints 0
_refine_ls_restrained_S_all 1.023
_refine_ls_R_factor_all 0.0394
_refine_ls_R_factor_gt 0.0243
_refine_ls_shift/su_max 0.000
_refine_ls_shift/su_mean 0.000
_refine_ls_structure_factor_coef Fsqd
_refine_ls_weighting_details 'w=1/[\s^2^(Fo^2^)+(0.0207P)^2^] where P=(Fo^2^+2Fc^2^)/3'
_refine_ls_weighting_scheme calc
_refine_ls_wR_factor_gt 0.0574
_refine_ls_wR_factor_ref 0.0647
_reflns_Friedel_coverage 0.995
_reflns_Friedel_fraction_full 0.995
_reflns_Friedel_fraction_max 0.996
_reflns_number_gt 2353
_reflns_number_total 3406
_reflns_threshold_expression 'I > 2\s(I)'
_cod_data_source_file d4sc00334a2.cif
_cod_data_source_block 02202
_cod_depositor_comments 'Adding full bibliography for 1571332--1571334.cif.'
_cod_original_cell_volume 2086.7(2)
_cod_database_code 1571334
_shelx_shelxl_version_number 2018/3
_shelx_space_group_comment
;
The symmetry employed for this shelxl refinement is uniquely defined
by the following loop, which should always be used as a source of
symmetry information in preference to the above space-group names.
They are only intended as comments.
;
_shelx_estimated_absorpt_t_max 0.442
_shelx_estimated_absorpt_t_min 0.066
_olex2_refinement_description
;
1. Twinned data refinement
 Scales: 0.585(3)
 0.415(3)
;
_olex2_submission_special_instructions 'No special instructions were received'

loop_
_space_group_symop_operation_xyz
'x, y, z'
'-y, x-y, z'
'-x+y, -x, z'
'x, y, -z'
'-y, x-y, -z'
'-x+y, -x, -z'

loop_
_atom_site_label
_atom_site_type_symbol
_atom_site_fract_x
_atom_site_fract_y
_atom_site_fract_z
_atom_site_U_iso_or_equiv
_atom_site_adp_type
_atom_site_occupancy
_atom_site_site_symmetry_order
_atom_site_calc_flag
_atom_site_refinement_flags_posn
_atom_site_refinement_flags_adp
_atom_site_refinement_flags_occupancy
_atom_site_disorder_assembly
_atom_site_disorder_group
Sr1 Sr 0.666667 0.333333 1.000000 0.0273(12) Uani 1 6 d S T P . .
Sr2 Sr 0.333333 0.666667 1.000000 0.0263(12) Uani 1 6 d S T P . .
Sr3 Sr 0.000000 0.000000 1.000000 0.0269(12) Uani 1 6 d S T P . .
Mg1 Mg 0.4669(8) 0.3853(10) 1.000000 0.025(3) Uani 1 2 d S T P . .
Mg2 Mg 0.5844(9) 0.8617(8) 1.000000 0.023(3) Uani 1 2 d S T P . .
Mg3 Mg 0.5759(10) 0.8611(8) 0.500000 0.024(2) Uani 1 2 d S T P . .
Mg4 Mg 0.4641(8) 0.3780(11) 0.500000 0.024(3) Uani 1 2 d S T P . .
Mg5 Mg 0.2506(10) 0.0512(9) 1.000000 0.026(3) Uani 1 2 d S T P . .
Mg6 Mg 0.2415(9) 0.0393(8) 0.500000 0.021(2) Uani 1 2 d S T P . .
Ga1 Ga 0.69772(12) 0.55198(12) 0.7476(5) 0.0199(5) Uani 1 1 d . . . . .
Ga2 Ga 0.52380(11) 0.63107(11) 0.7479(5) 0.0189(4) Uani 1 1 d . . . . .
Ga3 Ga 0.19635(12) 0.21998(12) 0.7477(4) 0.0188(4) Uani 1 1 d . . . . .
Se1 Se 0.57857(11) 0.40884(11) 0.7512(4) 0.0209(4) Uani 1 1 d . . . . .
Se2 Se 0.7966(3) 0.5948(3) 0.500000 0.0189(8) Uani 1 2 d S T P . .
Se3 Se 0.7932(3) 0.5860(3) 1.000000 0.0207(8) Uani 1 2 d S T P . .
Se4 Se 0.67738(10) 0.67789(10) 0.7509(5) 0.0186(3) Uani 1 1 d . . . . .
Se5 Se 0.4637(3) 0.5361(3) 0.500000 0.0188(9) Uani 1 2 d S T P . .
Se6 Se 0.49623(12) 0.74853(12) 0.7504(5) 0.0209(3) Uani 1 1 d . . . . .
Se7 Se 0.4586(3) 0.5392(3) 1.000000 0.0195(9) Uani 1 2 d S T P . .
Se8 Se 0.34097(11) 0.34512(11) 0.7508(5) 0.0184(3) Uani 1 1 d . . . . .
Se9 Se 0.16284(12) 0.07345(11) 0.7509(5) 0.0209(3) Uani 1 1 d . . . . .
Se10 Se 0.1320(3) 0.2510(3) 1.000000 0.0182(8) Uani 1 2 d S T P . .
Se11 Se 0.1373(3) 0.2590(3) 0.500000 0.0192(8) Uani 1 2 d S T P . .

loop_
_atom_site_aniso_label
_atom_site_aniso_U_11
_atom_site_aniso_U_22
_atom_site_aniso_U_33
_atom_site_aniso_U_23
_atom_site_aniso_U_13
_atom_site_aniso_U_12
Sr1 0.0283(17) 0.0283(17) 0.025(3) 0.000 0.000 0.0141(8)
Sr2 0.0260(18) 0.0260(18) 0.027(3) 0.000 0.000 0.0130(9)
Sr3 0.0269(17) 0.0269(17) 0.027(3) 0.000 0.000 0.0135(8)
Mg1 0.024(6) 0.021(5) 0.030(5) 0.000 0.000 0.011(5)
Mg2 0.023(5) 0.028(6) 0.019(4) 0.000 0.000 0.013(5)
Mg3 0.025(5) 0.023(6) 0.022(5) 0.000 0.000 0.010(5)
Mg4 0.028(6) 0.035(6) 0.013(4) 0.000 0.000 0.019(5)
Mg5 0.033(7) 0.038(7) 0.016(5) 0.000 0.000 0.025(6)
Mg6 0.026(6) 0.019(5) 0.022(5) 0.000 0.000 0.014(5)
Ga1 0.0201(9) 0.0197(9) 0.0193(9) 0.0013(12) 0.0000(11) 0.0094(7)
Ga2 0.0190(9) 0.0190(8) 0.0185(8) -0.0014(11) 0.0021(12) 0.0094(6)
Ga3 0.0206(8) 0.0188(9) 0.0171(6) -0.0020(12) -0.0012(11) 0.0099(8)
Se1 0.0202(8) 0.0211(9) 0.0191(9) 0.0020(11) -0.0003(12) 0.0086(6)
Se2 0.0200(18) 0.0208(19) 0.0165(14) 0.000 0.000 0.0107(14)
Se3 0.0179(17) 0.027(2) 0.0200(16) 0.000 0.000 0.0131(15)
Se4 0.0169(7) 0.0196(7) 0.0196(7) -0.0003(12) -0.0006(11) 0.0092(6)
Se5 0.0200(18) 0.0166(17) 0.0189(19) 0.000 0.000 0.0084(15)
Se6 0.0239(8) 0.0196(8) 0.0205(8) 0.0012(12) 0.0015(15) 0.0118(7)
Se7 0.0191(19) 0.0179(17) 0.018(2) 0.000 0.000 0.0062(16)
Se8 0.0182(8) 0.0177(8) 0.0190(7) 0.0003(11) -0.0008(10) 0.0086(6)
Se9 0.0242(9) 0.0204(8) 0.0198(8) -0.0001(12) 0.0015(16) 0.0124(7)
Se10 0.0215(17) 0.020(2) 0.0146(14) 0.000 0.000 0.0120(14)
Se11 0.0153(15) 0.026(2) 0.0181(15) 0.000 0.000 0.0111(14)

loop_
_atom_type_symbol
_atom_type_description
_atom_type_scat_dispersion_real
_atom_type_scat_dispersion_imag
_atom_type_scat_source
Ga Ga 0.2307 1.6083 'International Tables Vol C Tables 4.2.6.8 and 6.1.1.4'
Mg Mg 0.0486 0.0363 'International Tables Vol C Tables 4.2.6.8 and 6.1.1.4'
Se Se -0.0929 2.2259 'International Tables Vol C Tables 4.2.6.8 and 6.1.1.4'
Sr Sr -1.5307 3.2498 'International Tables Vol C Tables 4.2.6.8 and 6.1.1.4'

loop_
_exptl_crystal_face_index_h
_exptl_crystal_face_index_k
_exptl_crystal_face_index_l
_exptl_crystal_face_perp_dist
-1.00 1.00 -1.00 0.1090
1.00 -1.00 1.00 0.0340
0.00 -1.00 1.00 0.0420
-1.00 0.00 0.00 0.0310
1.00 1.00 -1.00 0.0830
1.00 0.00 0.00 0.0110
0.00 1.00 0.00 0.0330
0.00 -1.00 0.00 0.0100
-1.00 1.00 0.00 0.0440
1.00 -1.00 0.00 0.0080
0.00 0.00 -1.00 0.1030
0.00 0.00 1.00 0.0530
1.00 0.00 -1.00 0.0880
-1.00 0.00 1.00 0.0500
-1.00 -1.00 0.00 0.0140
1.00 -1.00 -1.00 0.0800
1.00 1.00 0.00 0.0170

loop_
_geom_angle_atom_site_label_1
_geom_angle_atom_site_label_2
_geom_angle_atom_site_label_3
_geom_angle
_geom_angle_site_symmetry_1
_geom_angle_site_symmetry_3
_geom_angle_publ_flag
Mg1 Sr1 Mg1 120.001(3) 2_655 . ?
Mg1 Sr1 Mg1 119.999(2) 3_665 . ?
Mg1 Sr1 Mg1 120.000(1) 2_655 3_665 ?
Se1 Sr1 Mg1 124.79(15) . 2_655 ?
Se1 Sr1 Mg1 100.89(17) 3_665 2_655 ?
Se1 Sr1 Mg1 124.80(15) 2_655 3_665 ?
Se1 Sr1 Mg1 124.80(15) 4_557 2_655 ?
Se1 Sr1 Mg1 40.58(9) 2_655 2_655 ?
Se1 Sr1 Mg1 40.58(9) 6_667 3_665 ?
Se1 Sr1 Mg1 40.58(9) 4_557 . ?
Se1 Sr1 Mg1 40.58(9) 3_665 3_665 ?
Se1 Sr1 Mg1 100.88(17) 2_655 . ?
Se1 Sr1 Mg1 100.89(17) 4_557 3_665 ?
Se1 Sr1 Mg1 40.58(9) 5_657 2_655 ?
Se1 Sr1 Mg1 124.79(15) 6_667 . ?
Se1 Sr1 Mg1 100.89(17) . 3_665 ?
Se1 Sr1 Mg1 124.80(15) 5_657 3_665 ?
Se1 Sr1 Mg1 100.89(17) 6_667 2_655 ?
Se1 Sr1 Mg1 100.88(17) 5_657 . ?
Se1 Sr1 Mg1 124.79(15) 3_665 . ?
Se1 Sr1 Mg1 40.58(9) . . ?
Se1 Sr1 Se1 86.45(7) 3_665 . ?
Se1 Sr1 Se1 133.42(3) 3_665 4_557 ?
Se1 Sr1 Se1 86.45(7) 2_655 3_665 ?
Se1 Sr1 Se1 75.48(10) 6_667 3_665 ?
Se1 Sr1 Se1 75.47(10) . 4_557 ?
Se1 Sr1 Se1 133.42(3) 2_655 6_667 ?
Se1 Sr1 Se1 86.45(7) 2_655 . ?
Se1 Sr1 Se1 133.42(4) 2_655 4_557 ?
Se1 Sr1 Se1 75.48(10) 2_655 5_657 ?
Se1 Sr1 Se1 133.42(4) 5_657 . ?
Se1 Sr1 Se1 133.42(3) 6_667 . ?
Se1 Sr1 Se1 86.45(7) 5_657 4_557 ?
Se1 Sr1 Se1 86.45(7) 5_657 6_667 ?
Se1 Sr1 Se1 86.45(7) 6_667 4_557 ?
Se1 Sr1 Se1 133.42(3) 5_657 3_665 ?
Mg2 Sr2 Mg2 120.000(1) . 3_565 ?
Mg2 Sr2 Mg2 120.000(1) 2_665 . ?
Mg2 Sr2 Mg2 120.000(1) 2_665 3_565 ?
Se6 Sr2 Mg2 99.78(16) . 3_565 ?
Se6 Sr2 Mg2 125.57(14) 5_667 3_565 ?
Se6 Sr2 Mg2 125.57(14) 6_567 . ?
Se6 Sr2 Mg2 41.27(9) 3_565 3_565 ?
Se6 Sr2 Mg2 99.78(17) 3_565 2_665 ?
Se6 Sr2 Mg2 125.57(14) 4_557 2_665 ?
Se6 Sr2 Mg2 41.27(9) 6_567 3_565 ?
Se6 Sr2 Mg2 41.27(9) . . ?
Se6 Sr2 Mg2 99.78(16) 4_557 3_565 ?
Se6 Sr2 Mg2 41.27(9) 4_557 . ?
Se6 Sr2 Mg2 99.78(17) 6_567 2_665 ?
Se6 Sr2 Mg2 125.57(14) 3_565 . ?
Se6 Sr2 Mg2 125.57(14) 2_665 3_565 ?
Se6 Sr2 Mg2 41.27(9) 2_665 2_665 ?
Se6 Sr2 Mg2 99.78(17) 5_667 . ?
Se6 Sr2 Mg2 125.57(14) . 2_665 ?
Se6 Sr2 Mg2 99.78(17) 2_665 . ?
Se6 Sr2 Mg2 41.27(9) 5_667 2_665 ?
Se6 Sr2 Se6 75.94(11) . 4_557 ?
Se6 Sr2 Se6 133.57(4) 4_557 3_565 ?
Se6 Sr2 Se6 133.57(4) 2_665 6_567 ?
Se6 Sr2 Se6 86.12(8) 4_557 6_567 ?
Se6 Sr2 Se6 86.12(8) 5_667 6_567 ?
Se6 Sr2 Se6 86.12(8) 2_665 . ?
Se6 Sr2 Se6 86.12(8) . 3_565 ?
Se6 Sr2 Se6 133.57(4) 5_667 3_565 ?
Se6 Sr2 Se6 133.57(4) 5_667 . ?
Se6 Sr2 Se6 75.94(11) 5_667 2_665 ?
Se6 Sr2 Se6 86.12(8) 5_667 4_557 ?
Se6 Sr2 Se6 86.12(8) 2_665 3_565 ?
Se6 Sr2 Se6 133.57(4) 2_665 4_557 ?
Se6 Sr2 Se6 133.57(4) . 6_567 ?
Se6 Sr2 Se6 75.93(11) 3_565 6_567 ?
Mg5 Sr3 Mg5 120.000(1) 3 2 ?
Mg5 Sr3 Mg5 119.999(1) . 3 ?
Mg5 Sr3 Mg5 120.001(2) . 2 ?
Se9 Sr3 Mg5 40.52(9) . . ?
Se9 Sr3 Mg5 101.31(16) 2 3 ?
Se9 Sr3 Mg5 124.34(14) . 3 ?
Se9 Sr3 Mg5 40.52(9) 6_557 3 ?
Se9 Sr3 Mg5 101.31(16) . 2 ?
Se9 Sr3 Mg5 40.52(9) 2 2 ?
Se9 Sr3 Mg5 124.34(14) 5_557 . ?
Se9 Sr3 Mg5 101.31(16) 3 . ?
Se9 Sr3 Mg5 40.52(9) 5_557 2 ?
Se9 Sr3 Mg5 124.34(14) 3 2 ?
Se9 Sr3 Mg5 101.31(16) 4_557 2 ?
Se9 Sr3 Mg5 101.31(16) 6_557 . ?
Se9 Sr3 Mg5 124.34(14) 6_557 2 ?
Se9 Sr3 Mg5 40.52(9) 4_557 . ?
Se9 Sr3 Mg5 124.34(14) 2 . ?
Se9 Sr3 Mg5 124.34(14) 4_557 3 ?
Se9 Sr3 Mg5 101.31(16) 5_557 3 ?
Se9 Sr3 Mg5 40.52(9) 3 3 ?
Se9 Sr3 Se9 133.51(4) . 6_557 ?
Se9 Sr3 Se9 75.76(12) . 4_557 ?
Se9 Sr3 Se9 75.76(12) 3 6_557 ?
Se9 Sr3 Se9 133.51(4) 5_557 3 ?
Se9 Sr3 Se9 86.24(9) 6_557 4_557 ?
Se9 Sr3 Se9 133.51(4) 2 6_557 ?
Se9 Sr3 Se9 133.51(4) 2 4_557 ?
Se9 Sr3 Se9 75.76(12) 5_557 2 ?
Se9 Sr3 Se9 86.24(9) 5_557 6_557 ?
Se9 Sr3 Se9 86.24(9) . 3 ?
Se9 Sr3 Se9 133.51(4) 5_557 . ?
Se9 Sr3 Se9 86.24(9) 5_557 4_557 ?
Se9 Sr3 Se9 133.51(4) 3 4_557 ?
Se9 Sr3 Se9 86.24(9) 2 . ?
Se9 Sr3 Se9 86.24(9) 2 3 ?
Mg2 Mg1 Sr1 176.0(4) 3_565 . ?
Se1 Mg1 Sr1 51.2(2) 4_557 . ?
Se1 Mg1 Sr1 51.2(2) . . ?
Se1 Mg1 Mg2 130.1(2) . 3_565 ?
Se1 Mg1 Mg2 130.1(2) 4_557 3_565 ?
Se1 Mg1 Se1 94.3(4) 4_557 . ?
Se1 Mg1 Se3 88.9(4) 4_557 2_655 ?
Se1 Mg1 Se3 88.9(4) . 2_655 ?
Se1 Mg1 Se7 104.2(4) . . ?
Se1 Mg1 Se7 104.2(4) 4_557 . ?
Se1 Mg1 Se8 174.7(6) . 4_557 ?
Se1 Mg1 Se8 88.08(8) 4_557 4_557 ?
Se1 Mg1 Se8 88.08(8) . . ?
Se1 Mg1 Se8 174.7(6) 4_557 . ?
Se3 Mg1 Sr1 65.6(3) 2_655 . ?
Se3 Mg1 Mg2 110.5(4) 2_655 3_565 ?
Se7 Mg1 Sr1 133.9(4) . . ?
Se7 Mg1 Mg2 50.1(3) . 3_565 ?
Se7 Mg1 Se3 160.5(5) . 2_655 ?
Se8 Mg1 Sr1 128.3(3) 4_557 . ?
Se8 Mg1 Sr1 128.3(3) . . ?
Se8 Mg1 Mg2 50.0(2) . 3_565 ?
Se8 Mg1 Mg2 50.0(2) 4_557 3_565 ?
Se8 Mg1 Se3 86.4(4) 4_557 2_655 ?
Se8 Mg1 Se3 86.4(4) . 2_655 ?
Se8 Mg1 Se7 79.8(3) . . ?
Se8 Mg1 Se7 79.8(3) 4_557 . ?
Se8 Mg1 Se8 89.2(4) 4_557 . ?
Mg1 Mg2 Sr2 115.0(3) 2_665 . ?
Se6 Mg2 Sr2 51.5(2) . . ?
Se6 Mg2 Sr2 51.5(2) 4_557 . ?
Se6 Mg2 Mg1 121.3(3) . 2_665 ?
Se6 Mg2 Mg1 121.3(3) 4_557 2_665 ?
Se6 Mg2 Se6 93.8(4) . 4_557 ?
Se6 Mg2 Se7 90.2(4) . 2_665 ?
Se6 Mg2 Se7 90.2(4) 4_557 2_665 ?
Se6 Mg2 Se8 88.56(11) 4_557 5_667 ?
Se6 Mg2 Se8 168.1(6) . 5_667 ?
Se6 Mg2 Se8 88.55(11) . 2_665 ?
Se6 Mg2 Se8 168.1(6) 4_557 2_665 ?
Se6 Mg2 Se10 106.1(4) 4_557 2_665 ?
Se6 Mg2 Se10 106.1(4) . 2_665 ?
Se7 Mg2 Sr2 65.9(3) 2_665 . ?
Se7 Mg2 Mg1 49.1(3) 2_665 2_665 ?
Se8 Mg2 Sr2 123.5(3) 2_665 . ?
Se8 Mg2 Sr2 123.5(3) 5_667 . ?
Se8 Mg2 Mg1 48.6(3) 5_667 2_665 ?
Se8 Mg2 Mg1 48.6(3) 2_665 2_665 ?
Se8 Mg2 Se7 78.1(3) 2_665 2_665 ?
Se8 Mg2 Se7 78.1(3) 5_667 2_665 ?
Se8 Mg2 Se8 86.8(4) 5_667 2_665 ?
Se10 Mg2 Sr2 138.4(4) 2_665 . ?
Se10 Mg2 Mg1 106.5(4) 2_665 2_665 ?
Se10 Mg2 Se7 155.7(5) 2_665 2_665 ?
Se10 Mg2 Se8 84.3(3) 2_665 2_665 ?
Se10 Mg2 Se8 84.3(3) 2_665 5_667 ?
Se5 Mg3 Mg4 49.6(3) 2_665 2_665 ?
Se5 Mg3 Se8 78.5(3) 2_665 5_666 ?
Se5 Mg3 Se8 78.5(3) 2_665 2_665 ?
Se5 Mg3 Se11 153.0(5) 2_665 2_665 ?
Se6 Mg3 Mg4 124.6(3) . 2_665 ?
Se6 Mg3 Mg4 124.6(3) 4_556 2_665 ?
Se6 Mg3 Se5 95.4(4) 4_556 2_665 ?
Se6 Mg3 Se5 95.4(4) . 2_665 ?
Se6 Mg3 Se6 95.5(4) . 4_556 ?
Se6 Mg3 Se8 88.64(10) 4_556 5_666 ?
Se6 Mg3 Se8 88.64(10) . 2_665 ?
Se6 Mg3 Se8 172.9(6) . 5_666 ?
Se6 Mg3 Se8 172.9(6) 4_556 2_665 ?
Se6 Mg3 Se11 102.6(4) . 2_665 ?
Se6 Mg3 Se11 102.6(4) 4_556 2_665 ?
Se8 Mg3 Mg4 48.5(2) 5_666 2_665 ?
Se8 Mg3 Mg4 48.5(2) 2_665 2_665 ?
Se8 Mg3 Se8 86.7(4) 2_665 5_666 ?
Se11 Mg3 Mg4 103.4(4) 2_665 2_665 ?
Se11 Mg3 Se8 82.0(3) 2_665 2_665 ?
Se11 Mg3 Se8 82.0(3) 2_665 5_666 ?
Se1 Mg4 Mg3 127.5(3) . 3_565 ?
Se1 Mg4 Mg3 127.5(3) 4_556 3_565 ?
Se1 Mg4 Se1 94.4(4) 4_556 . ?
Se1 Mg4 Se2 92.9(4) 4_556 2_655 ?
Se1 Mg4 Se2 92.9(4) . 2_655 ?
Se1 Mg4 Se5 100.1(4) 4_556 . ?
Se1 Mg4 Se5 100.1(4) . . ?
Se1 Mg4 Se8 87.75(8) . . ?
Se1 Mg4 Se8 177.8(4) 4_556 . ?
Se1 Mg4 Se8 87.75(8) 4_556 4_556 ?
Se1 Mg4 Se8 177.9(4) . 4_556 ?
Se2 Mg4 Mg3 112.0(4) 2_655 3_565 ?
Se2 Mg4 Se5 160.7(5) 2_655 . ?
Se2 Mg4 Se8 87.1(4) 2_655 4_556 ?
Se2 Mg4 Se8 87.1(4) 2_655 . ?
Se5 Mg4 Mg3 48.7(3) . 3_565 ?
Se8 Mg4 Mg3 50.6(2) 4_556 3_565 ?
Se8 Mg4 Mg3 50.6(2) . 3_565 ?
Se8 Mg4 Se5 79.3(4) 4_556 . ?
Se8 Mg4 Se5 79.3(4) . . ?
Se8 Mg4 Se8 90.1(4) 4_556 . ?
Se3 Mg5 Sr3 133.5(5) 2_655 . ?
Se3 Mg5 Se10 161.8(6) 2_655 3 ?
Se4 Mg5 Sr3 124.5(3) 2_655 . ?
Se4 Mg5 Sr3 124.5(3) 5_657 . ?
Se4 Mg5 Se3 84.7(4) 2_655 2_655 ?
Se4 Mg5 Se3 84.7(4) 5_657 2_655 ?
Se4 Mg5 Se4 91.4(5) 5_657 2_655 ?
Se4 Mg5 Se10 82.6(3) 5_657 3 ?
Se4 Mg5 Se10 82.6(3) 2_655 3 ?
Se9 Mg5 Sr3 51.3(3) . . ?
Se9 Mg5 Sr3 51.3(3) 4_557 . ?
Se9 Mg5 Se3 104.2(4) 4_557 2_655 ?
Se9 Mg5 Se3 104.2(4) . 2_655 ?
Se9 Mg5 Se4 170.4(6) 4_557 2_655 ?
Se9 Mg5 Se4 86.04(10) . 2_655 ?
Se9 Mg5 Se4 86.04(10) 4_557 5_657 ?
Se9 Mg5 Se4 170.4(6) . 5_657 ?
Se9 Mg5 Se9 95.0(5) 4_557 . ?
Se9 Mg5 Se10 87.9(4) 4_557 3 ?
Se9 Mg5 Se10 87.9(4) . 3 ?
Se10 Mg5 Sr3 64.7(3) 3 . ?
Se4 Mg6 Se2 82.1(3) 5_656 2_655 ?
Se4 Mg6 Se2 82.1(3) 2_655 2_655 ?
Se4 Mg6 Se4 92.4(4) 2_655 5_656 ?
Se4 Mg6 Se11 85.0(3) 2_655 3 ?
Se4 Mg6 Se11 85.0(3) 5_656 3 ?
Se9 Mg6 Se2 98.8(3) . 2_655 ?
Se9 Mg6 Se2 98.8(3) 4_556 2_655 ?
Se9 Mg6 Se4 178.0(5) . 5_656 ?
Se9 Mg6 Se4 85.98(8) . 2_655 ?
Se9 Mg6 Se4 178.0(5) 4_556 2_655 ?
Se9 Mg6 Se4 85.98(8) 4_556 5_656 ?
Se9 Mg6 Se9 95.7(5) 4_556 . ?
Se9 Mg6 Se11 93.7(4) 4_556 3 ?
Se9 Mg6 Se11 93.7(4) . 3 ?
Se11 Mg6 Se2 161.3(6) 3 2_655 ?
Se1 Ga1 Se2 117.27(18) . . ?
Se1 Ga1 Se3 112.93(18) . . ?
Se1 Ga1 Se4 121.61(10) . . ?
Se2 Ga1 Se3 104.95(11) . . ?
Se4 Ga1 Se2 97.76(15) . . ?
Se4 Ga1 Se3 99.49(16) . . ?
Se4 Ga2 Se5 105.85(15) . . ?
Se4 Ga2 Se7 107.28(16) . . ?
Se5 Ga2 Se7 106.46(10) . . ?
Se6 Ga2 Se4 113.00(9) . . ?
Se6 Ga2 Se5 113.79(17) . . ?
Se6 Ga2 Se7 110.03(17) . . ?
Se8 Ga3 Se10 100.60(16) . . ?
Se8 Ga3 Se11 98.94(16) . . ?
Se9 Ga3 Se8 125.46(10) . . ?
Se9 Ga3 Se10 110.25(17) . . ?
Se9 Ga3 Se11 114.23(17) . . ?
Se11 Ga3 Se10 104.88(10) . . ?
Mg1 Se1 Sr1 88.3(2) . . ?
Mg1 Se1 Mg4 94.4(2) . . ?
Mg4 Se1 Sr1 147.6(4) . . ?
Ga1 Se1 Sr1 95.52(10) . . ?
Ga1 Se1 Mg1 112.0(3) . . ?
Ga1 Se1 Mg4 113.1(3) . . ?
Mg4 Se2 Mg6 138.8(5) 3_665 3_665 ?
Ga1 Se2 Mg4 116.06(17) . 3_665 ?
Ga1 Se2 Mg4 116.05(17) 4_556 3_665 ?
Ga1 Se2 Mg6 87.5(2) 4_556 3_665 ?
Ga1 Se2 Mg6 87.5(2) . 3_665 ?
Ga1 Se2 Ga1 103.65(19) 4_556 . ?
Mg1 Se3 Mg5 134.5(5) 3_665 3_665 ?
Ga1 Se3 Mg1 118.52(16) 4_557 3_665 ?
Ga1 Se3 Mg1 118.52(16) . 3_665 ?
Ga1 Se3 Mg5 85.8(2) 4_557 3_665 ?
Ga1 Se3 Mg5 85.8(2) . 3_665 ?
Ga1 Se3 Ga1 106.08(19) 4_557 . ?
Mg6 Se4 Mg5 92.0(2) 3_665 3_665 ?
Ga1 Se4 Mg5 89.0(3) . 3_665 ?
Ga1 Se4 Mg6 92.1(3) . 3_665 ?
Ga2 Se4 Mg5 132.1(3) . 3_665 ?
Ga2 Se4 Mg6 128.8(3) . 3_665 ?
Ga2 Se4 Ga1 110.07(9) . . ?
Mg3 Se5 Mg4 81.7(4) 3_565 . ?
Ga2 Se5 Mg3 116.32(17) . 3_565 ?
Ga2 Se5 Mg3 116.32(17) 4_556 3_565 ?
Ga2 Se5 Mg4 118.14(18) 4_556 . ?
Ga2 Se5 Mg4 118.14(18) . . ?
Ga2 Se5 Ga2 105.49(18) . 4_556 ?
Mg2 Se6 Sr2 87.2(3) . . ?
Mg3 Se6 Sr2 145.2(4) . . ?
Mg3 Se6 Mg2 94.8(2) . . ?
Ga2 Se6 Sr2 98.27(10) . . ?
Ga2 Se6 Mg2 111.5(3) . . ?
Ga2 Se6 Mg3 113.0(3) . . ?
Mg1 Se7 Mg2 80.8(4) . 3_565 ?
Ga2 Se7 Mg1 114.2(2) 4_557 . ?
Ga2 Se7 Mg1 114.2(2) . . ?
Ga2 Se7 Mg2 119.24(14) 4_557 3_565 ?
Ga2 Se7 Mg2 119.24(14) . 3_565 ?
Ga2 Se7 Ga2 107.26(17) . 4_557 ?
Mg1 Se8 Mg2 81.4(4) . 3_565 ?
Mg1 Se8 Mg3 141.9(3) . 3_565 ?
Mg2 Se8 Mg3 86.80(18) 3_565 3_565 ?
Mg4 Se8 Mg1 89.70(19) . . ?
Mg4 Se8 Mg2 147.0(3) . 3_565 ?
Mg4 Se8 Mg3 80.8(4) . 3_565 ?
Ga3 Se8 Mg1 126.3(3) . . ?
Ga3 Se8 Mg2 86.4(3) . 3_565 ?
Ga3 Se8 Mg3 88.5(3) . 3_565 ?
Ga3 Se8 Mg4 123.4(3) . . ?
Mg5 Se9 Sr3 88.2(3) . . ?
Mg5 Se9 Mg6 95.5(2) . . ?
Mg6 Se9 Sr3 146.8(3) . . ?
Ga3 Se9 Sr3 97.76(10) . . ?
Ga3 Se9 Mg5 109.2(3) . . ?
Ga3 Se9 Mg6 111.9(3) . . ?
Mg2 Se10 Mg5 129.7(5) 3_565 2 ?
Ga3 Se10 Mg2 86.83(19) 4_557 3_565 ?
Ga3 Se10 Mg2 86.83(19) . 3_565 ?
Ga3 Se10 Mg5 119.86(16) 4_557 2 ?
Ga3 Se10 Mg5 119.86(16) . 2 ?
Ga3 Se10 Ga3 105.74(18) . 4_557 ?
Mg6 Se11 Mg3 132.9(5) 2 3_565 ?
Ga3 Se11 Mg3 89.2(2) 4_556 3_565 ?
Ga3 Se11 Mg3 89.2(2) . 3_565 ?
Ga3 Se11 Mg6 117.43(18) . 2 ?
Ga3 Se11 Mg6 117.43(18) 4_556 2 ?
Ga3 Se11 Ga3 103.87(18) . 4_556 ?

loop_
_geom_bond_atom_site_label_1
_geom_bond_atom_site_label_2
_geom_bond_distance
_geom_bond_site_symmetry_2
_geom_bond_publ_flag
Sr1 Mg1 4.053(12) 2_655 ?
Sr1 Mg1 4.053(12) 3_665 ?
Sr1 Mg1 4.053(12) . ?
Sr1 Se1 3.159(2) 4_557 ?
Sr1 Se1 3.158(2) . ?
Sr1 Se1 3.158(2) 5_657 ?
Sr1 Se1 3.158(2) 6_667 ?
Sr1 Se1 3.158(2) 3_665 ?
Sr1 Se1 3.158(2) 2_655 ?
Sr2 Mg2 4.020(13) 3_565 ?
Sr2 Mg2 4.020(13) 2_665 ?
Sr2 Mg2 4.020(13) . ?
Sr2 Se6 3.151(3) 2_665 ?
Sr2 Se6 3.151(3) 4_557 ?
Sr2 Se6 3.151(3) 5_667 ?
Sr2 Se6 3.151(3) 6_567 ?
Sr2 Se6 3.151(3) . ?
Sr2 Se6 3.151(3) 3_565 ?
Sr3 Mg5 4.038(15) 2 ?
Sr3 Mg5 4.038(15) 3 ?
Sr3 Mg5 4.038(15) . ?
Sr3 Se9 3.152(3) . ?
Sr3 Se9 3.152(3) 5_557 ?
Sr3 Se9 3.152(3) 6_557 ?
Sr3 Se9 3.152(3) 2 ?
Sr3 Se9 3.152(3) 4_557 ?
Sr3 Se9 3.152(3) 3 ?
Mg1 Mg2 3.637(19) 3_565 ?
Mg1 Se1 2.638(9) 4_557 ?
Mg1 Se1 2.638(9) . ?
Mg1 Se3 2.790(15) 2_655 ?
Mg1 Se7 2.787(15) . ?
Mg1 Se8 2.757(9) . ?
Mg1 Se8 2.757(9) 4_557 ?
Mg2 Se6 2.654(9) 4_557 ?
Mg2 Se6 2.654(9) . ?
Mg2 Se7 2.825(15) 2_665 ?
Mg2 Se8 2.818(10) 5_667 ?
Mg2 Se8 2.818(10) 2_665 ?
Mg2 Se10 2.745(15) 2_665 ?
Mg3 Mg4 3.63(2) 2_665 ?
Mg3 Se5 2.753(15) 2_665 ?
Mg3 Se6 2.627(9) . ?
Mg3 Se6 2.627(9) 4_556 ?
Mg3 Se8 2.839(9) 2_665 ?
Mg3 Se8 2.839(9) 5_666 ?
Mg3 Se11 2.767(17) 2_665 ?
Mg4 Se1 2.659(9) 4_556 ?
Mg4 Se1 2.659(9) . ?
Mg4 Se2 2.735(16) 2_655 ?
Mg4 Se5 2.789(17) . ?
Mg4 Se8 2.753(9) 4_556 ?
Mg4 Se8 2.753(9) . ?
Mg5 Se3 2.814(15) 2_655 ?
Mg5 Se4 2.704(11) 5_657 ?
Mg5 Se4 2.704(11) 2_655 ?
Mg5 Se9 2.625(11) . ?
Mg5 Se9 2.625(11) 4_557 ?
Mg5 Se10 2.881(15) 3 ?
Mg6 Se2 2.873(14) 2_655 ?
Mg6 Se4 2.702(10) 2_655 ?
Mg6 Se4 2.702(10) 5_656 ?
Mg6 Se9 2.630(10) . ?
Mg6 Se9 2.630(10) 4_556 ?
Mg6 Se11 2.750(13) 3 ?
Ga1 Se1 2.339(2) . ?
Ga1 Se2 2.446(5) . ?
Ga1 Se3 2.454(5) . ?
Ga1 Se4 2.417(2) . ?
Ga2 Se4 2.401(2) . ?
Ga2 Se5 2.420(4) . ?
Ga2 Se6 2.349(2) . ?
Ga2 Se7 2.432(4) . ?
Ga3 Se8 2.394(3) . ?
Ga3 Se9 2.342(2) . ?
Ga3 Se10 2.459(3) . ?
Ga3 Se11 2.444(4) . ?

loop_
_twin_individual_id
_twin_individual_mass_fraction_refined
1 0.585(3)
2 0.415(3)
